data_4133424
loop_
_publ_author_name
'Godfrey, Nicole A.'
'Schatz, Devon J.'
'Pronin, Sergey V.'

_publ_section_title
;
 Twelve-Step Asymmetric Synthesis of (-)-Nodulisporic Acid C.
;
_journal_issue 40
_journal_name_full 'Journal of the American Chemical Society'
_journal_page_first 12770
_journal_page_last 12774
_journal_paper_doi 10.1021/jacs.8b09965
_journal_volume 140
_journal_year 2018
_chemical_formula_sum 'C23 H29 N O2'
_chemical_formula_weight 351.47
_space_group_crystal_system monoclinic
_space_group_IT_number 14
_space_group_name_Hall '-P 2yn'
_space_group_name_H-M_alt 'P 1 21/n 1'
_atom_sites_solution_hydrogens mixed
_atom_sites_solution_primary dual
_atom_sites_solution_secondary difmap
_audit_creation_method SHELXL-2014/7
_cell_angle_alpha 90
_cell_angle_beta 97.3964(8)
_cell_angle_gamma 90
_cell_formula_units_Z 8
_cell_length_a 15.3662(10)
_cell_length_b 13.9849(9)
_cell_length_c 17.6635(11)
_cell_measurement_reflns_used 9844
_cell_measurement_temperature 133(2)
_cell_measurement_theta_max 28.73
_cell_measurement_theta_min 2.20
_cell_volume 3764.2(4)
_computing_cell_refinement 'Bruker SAINT 8.34a, 2013'
_computing_data_collection 'Bruker APEX2 2014.11-0, 2014'
_computing_data_reduction 'Bruker SAINT 8.34a, 2013'
_computing_molecular_graphics 'Bruker SHELXTL'
_computing_publication_material 'Bruker SHELXTL'
_computing_structure_refinement 'SHELXL-2014/7 (Sheldrick, 2014)'
_computing_structure_solution 'Bruker SHELXTL 2014/4'
_diffrn_ambient_temperature 133(2)
_diffrn_measured_fraction_theta_full 0.999
_diffrn_measured_fraction_theta_max 0.942
_diffrn_measurement_device_type 'Bruker SMART APEX II CCD'
_diffrn_measurement_method '\f and \w scans'
_diffrn_radiation_type MoK\a
_diffrn_radiation_wavelength 0.71073
_diffrn_reflns_av_R_equivalents 0.0266
_diffrn_reflns_av_unetI/netI 0.0221
_diffrn_reflns_Laue_measured_fraction_full 0.999
_diffrn_reflns_Laue_measured_fraction_max 0.942
_diffrn_reflns_limit_h_max 19
_diffrn_reflns_limit_h_min -20
_diffrn_reflns_limit_k_max 18
_diffrn_reflns_limit_k_min -18
_diffrn_reflns_limit_l_max 23
_diffrn_reflns_limit_l_min -23
_diffrn_reflns_number 44454
_diffrn_reflns_point_group_measured_fraction_full 0.999
_diffrn_reflns_point_group_measured_fraction_max 0.942
_diffrn_reflns_theta_full 25.500
_diffrn_reflns_theta_max 28.761
_diffrn_reflns_theta_min 1.654
_diffrn_source 'fine-focus sealed tube'
_exptl_absorpt_coefficient_mu 0.078
_exptl_absorpt_correction_T_max 0.8621
_exptl_absorpt_correction_T_min 0.8187
_exptl_absorpt_correction_type multi-scan
_exptl_absorpt_process_details 'Bruker SADABS 2014/5'
_exptl_crystal_colour colorless
_exptl_crystal_density_diffrn 1.240
_exptl_crystal_density_meas ?
_exptl_crystal_density_method not_measured
_exptl_crystal_description polyhedron
_exptl_crystal_F_000 1520
_exptl_crystal_size_max 0.468
_exptl_crystal_size_mid 0.318
_exptl_crystal_size_min 0.272
_refine_diff_density_max 0.447
_refine_diff_density_min -0.325
_refine_diff_density_rms 0.048
_refine_ls_extinction_method none
_refine_ls_goodness_of_fit_ref 1.032
_refine_ls_hydrogen_treatment mixed
_refine_ls_matrix_type full
_refine_ls_number_parameters 490
_refine_ls_number_reflns 9214
_refine_ls_number_restraints 0
_refine_ls_restrained_S_all 1.032
_refine_ls_R_factor_all 0.0526
_refine_ls_R_factor_gt 0.0441
_refine_ls_shift/su_max 0.000
_refine_ls_shift/su_mean 0.000
_refine_ls_structure_factor_coef Fsqd
_refine_ls_weighting_details 'w=1/[\s^2^(Fo^2^)+(0.0550P)^2^+1.9657P] where P=(Fo^2^+2Fc^2^)/3'
_refine_ls_weighting_scheme calc
_refine_ls_wR_factor_gt 0.1102
_refine_ls_wR_factor_ref 0.1163
_reflns_Friedel_coverage 0.000
_reflns_number_gt 7854
_reflns_number_total 9214
_reflns_threshold_expression 'I > 2\s(I)'
_cod_data_source_file ja8b09965_si_002.cif
_cod_data_source_block svp3
_cod_depositor_comments
;
The following automatic conversions were performed:

data item '_exptl_crystal_density_meas' value 'not_measured' was
changed to '?' -- the value is perceived as not measured.

Automatic conversion script
Id: cif_fix_values 6909 2019-04-08 15:41:33Z antanas 
;
_cod_original_sg_symbol_H-M 'P 21/n'
_cod_database_code 4133424
_shelx_shelxl_version_number 2014/7
_shelx_space_group_comment
; 
The symmetry employed for this shelxl refinement is uniquely defined 
by the following loop, which should always be used as a source of 
symmetry information in preference to the above space-group names. 
They are only intended as comments. 
;
_shelx_estimated_absorpt_t_min 0.964
_shelx_estimated_absorpt_t_max 0.979
_exptl_absorpt_special_details
; 
Reflections not merged 
45463 Corrected reflections written to file svp3s.hkl 
Estimated minimum and maximum transmission:  0.8187  0.8621 
The ratio (0.9497) of these values is more reliable than their absolute values 
Additional spherical absorption correction applied with mu*r =  0.1000 
Lambda/2 correction factor = 0.00150 
;

loop_
_space_group_symop_operation_xyz
'x, y, z'
'-x+1/2, y+1/2, -z+1/2'
'-x, -y, -z'
'x-1/2, -y-1/2, z-1/2'

loop_
_atom_site_label
_atom_site_type_symbol
_atom_site_fract_x
_atom_site_fract_y
_atom_site_fract_z
_atom_site_U_iso_or_equiv
_atom_site_adp_type
_atom_site_occupancy
_atom_site_site_symmetry_order
_atom_site_calc_flag
_atom_site_refinement_flags_posn
_atom_site_refinement_flags_adp
O1 O 0.40103(7) 0.50886(8) -0.01032(7) 0.0306(3) Uani 1 1 d . .
H2 H 0.3942(14) 0.5612(16) 0.0107(12) 0.046 Uiso 1 1 d . U
O2 O 0.31592(7) 0.63227(7) 0.08460(6) 0.0254(2) Uani 1 1 d . .
N1 N 0.37486(7) 0.07805(7) 0.20454(6) 0.0148(2) Uani 1 1 d . .
H1 H 0.3651(11) 0.0621(12) 0.1556(10) 0.025(4) Uiso 1 1 d . .
C1 C 0.30216(8) 0.25152(8) 0.21838(7) 0.0126(2) Uani 1 1 d . .
C2 C 0.35796(8) 0.16341(8) 0.23901(7) 0.0137(2) Uani 1 1 d . .
C3 C 0.42489(8) 0.02224(9) 0.25856(7) 0.0150(2) Uani 1 1 d . .
C4 C 0.46049(8) -0.06844(9) 0.25050(7) 0.0179(2) Uani 1 1 d . .
H4A H 0.4530 -0.1007 0.2028 0.021 Uiso 1 1 calc R U
C5 C 0.50721(8) -0.10969(9) 0.31461(8) 0.0199(3) Uani 1 1 d . .
H5A H 0.5317 -0.1716 0.3109 0.024 Uiso 1 1 calc R U
C6 C 0.51902(8) -0.06152(9) 0.38499(8) 0.0201(3) Uani 1 1 d . .
H6A H 0.5511 -0.0916 0.4281 0.024 Uiso 1 1 calc R U
C7 C 0.48477(8) 0.02915(9) 0.39268(7) 0.0180(2) Uani 1 1 d . .
H7A H 0.4936 0.0613 0.4404 0.022 Uiso 1 1 calc R U
C8 C 0.43683(8) 0.07282(9) 0.32892(7) 0.0152(2) Uani 1 1 d . .
C9 C 0.39335(8) 0.16269(9) 0.31389(7) 0.0145(2) Uani 1 1 d . .
C10 C 0.37217(8) 0.25388(9) 0.35326(7) 0.0158(2) Uani 1 1 d . .
H10A H 0.4236 0.2789 0.3870 0.019 Uiso 1 1 calc R U
H10B H 0.3222 0.2456 0.3829 0.019 Uiso 1 1 calc R U
C11 C 0.34784(8) 0.31814(8) 0.28230(7) 0.0137(2) Uani 1 1 d . .
H11A H 0.4049 0.3373 0.2651 0.016 Uiso 1 1 calc R U
C12 C 0.29663(8) 0.40973(9) 0.28693(7) 0.0164(2) Uani 1 1 d . .
H12A H 0.3239 0.4498 0.3298 0.020 Uiso 1 1 calc R U
H12B H 0.2354 0.3955 0.2950 0.020 Uiso 1 1 calc R U
C13 C 0.29858(9) 0.46163(9) 0.21080(7) 0.0169(2) Uani 1 1 d . .
H13A H 0.3595 0.4829 0.2078 0.020 Uiso 1 1 calc R U
H13B H 0.2616 0.5196 0.2106 0.020 Uiso 1 1 calc R U
C14 C 0.26686(8) 0.40258(8) 0.13805(7) 0.0143(2) Uani 1 1 d . .
H14A H 0.2016 0.3974 0.1353 0.017 Uiso 1 1 calc R U
C15 C 0.28552(8) 0.46260(9) 0.06596(7) 0.0152(2) Uani 1 1 d . .
C16 C 0.38215(8) 0.45326(9) 0.05447(7) 0.0175(2) Uani 1 1 d . .
H16A H 0.4187 0.4786 0.1011 0.021 Uiso 1 1 calc R U
C17 C 0.40780(8) 0.35036(9) 0.04375(7) 0.0181(2) Uani 1 1 d . .
H17A H 0.4695 0.3471 0.0334 0.022 Uiso 1 1 calc R U
H17B H 0.3702 0.3225 -0.0005 0.022 Uiso 1 1 calc R U
C18 C 0.39711(8) 0.29350(9) 0.11587(7) 0.0155(2) Uani 1 1 d . .
H18A H 0.4382 0.3191 0.1589 0.019 Uiso 1 1 calc R U
H18B H 0.4133 0.2260 0.1081 0.019 Uiso 1 1 calc R U
C19 C 0.30302(7) 0.29696(8) 0.13750(6) 0.0124(2) Uani 1 1 d . .
C20 C 0.20732(8) 0.22771(9) 0.23332(7) 0.0172(2) Uani 1 1 d . .
H20A H 0.1684 0.2811 0.2161 0.026 Uiso 1 1 calc R U
H20B H 0.2064 0.2173 0.2881 0.026 Uiso 1 1 calc R U
H20C H 0.1872 0.1697 0.2052 0.026 Uiso 1 1 calc R U
C21 C 0.26475(9) 0.56677(9) 0.08094(7) 0.0199(3) Uani 1 1 d . .
H21A H 0.2060 0.5814 0.0881 0.024 Uiso 1 1 calc R U
C22 C 0.22252(8) 0.43935(10) -0.00703(7) 0.0207(3) Uani 1 1 d . .
H22A H 0.2389 0.3779 -0.0278 0.031 Uiso 1 1 calc R U
H22B H 0.2264 0.4898 -0.0450 0.031 Uiso 1 1 calc R U
H22C H 0.1623 0.4356 0.0054 0.031 Uiso 1 1 calc R U
C23 C 0.24341(8) 0.23577(9) 0.07942(7) 0.0185(2) Uani 1 1 d . .
H23A H 0.1818 0.2497 0.0839 0.028 Uiso 1 1 calc R U
H23B H 0.2551 0.1678 0.0899 0.028 Uiso 1 1 calc R U
H23C H 0.2555 0.2509 0.0276 0.028 Uiso 1 1 calc R U
O3 O 0.60532(7) -0.02197(7) -0.04835(5) 0.0235(2) Uani 1 1 d . .
H4 H 0.6090(15) -0.0810(17) -0.0309(13) 0.053(6) Uiso 1 1 d . .
O4 O 0.67875(7) -0.14236(7) 0.06913(5) 0.0259(2) Uani 1 1 d . .
N2 N 0.62941(7) 0.42002(7) 0.16736(6) 0.0169(2) Uani 1 1 d . .
H3 H 0.6403(10) 0.4318(11) 0.1202(10) 0.018(4) Uiso 1 1 d . .
C24 C 0.69067(8) 0.24262(8) 0.20129(7) 0.0130(2) Uani 1 1 d . .
C25 C 0.63920(8) 0.33467(8) 0.20647(7) 0.0149(2) Uani 1 1 d . .
C26 C 0.58328(8) 0.48183(9) 0.20937(8) 0.0177(2) Uani 1 1 d . .
C27 C 0.55310(9) 0.57414(9) 0.19162(8) 0.0220(3) Uani 1 1 d . .
H27A H 0.5623 0.6039 0.1450 0.026 Uiso 1 1 calc R U
C28 C 0.50915(9) 0.62088(10) 0.24467(9) 0.0251(3) Uani 1 1 d . .
H28A H 0.4874 0.6837 0.2339 0.030 Uiso 1 1 calc R U
C29 C 0.49625(9) 0.57743(10) 0.31373(9) 0.0254(3) Uani 1 1 d . .
H29A H 0.4676 0.6121 0.3497 0.031 Uiso 1 1 calc R U
C30 C 0.52437(8) 0.48503(10) 0.33068(8) 0.0215(3) Uani 1 1 d . .
H30A H 0.5145 0.4559 0.3774 0.026 Uiso 1 1 calc R U
C31 C 0.56786(8) 0.43479(9) 0.27762(7) 0.0174(2) Uani 1 1 d . .
C32 C 0.60350(8) 0.34064(9) 0.27322(7) 0.0162(2) Uani 1 1 d . .
C33 C 0.61697(8) 0.24932(9) 0.31815(7) 0.0167(2) Uani 1 1 d . .
H33A H 0.5631 0.2295 0.3393 0.020 Uiso 1 1 calc R U
H33B H 0.6662 0.2545 0.3600 0.020 Uiso 1 1 calc R U
C34 C 0.63888(8) 0.18106(9) 0.25435(7) 0.0148(2) Uani 1 1 d . .
H34A H 0.5816 0.1650 0.2235 0.018 Uiso 1 1 calc R U
C35 C 0.68424(9) 0.08690(9) 0.27368(7) 0.0171(2) Uani 1 1 d . .
H35A H 0.6520 0.0496 0.3087 0.020 Uiso 1 1 calc R U
H35B H 0.7448 0.0978 0.2988 0.020 Uiso 1 1 calc R U
C36 C 0.68560(9) 0.03295(9) 0.19841(7) 0.0177(2) Uani 1 1 d . .
H36A H 0.6246 0.0153 0.1784 0.021 Uiso 1 1 calc R U
H36B H 0.7189 -0.0272 0.2092 0.021 Uiso 1 1 calc R U
C37 C 0.72616(8) 0.08814(8) 0.13497(7) 0.0143(2) Uani 1 1 d . .
H37A H 0.7908 0.0914 0.1515 0.017 Uiso 1 1 calc R U
C38 C 0.71293(8) 0.02648(9) 0.05995(7) 0.0156(2) Uani 1 1 d . .
C39 C 0.61844(8) 0.03571(9) 0.01998(7) 0.0181(2) Uani 1 1 d . .
H39A H 0.5780 0.0116 0.0558 0.022 Uiso 1 1 calc R U
C40 C 0.59419(9) 0.13826(9) 0.00056(7) 0.0200(3) Uani 1 1 d . .
H40A H 0.5333 0.1415 -0.0257 0.024 Uiso 1 1 calc R U
H40B H 0.6339 0.1646 -0.0341 0.024 Uiso 1 1 calc R U
C41 C 0.60199(8) 0.19709(9) 0.07446(7) 0.0185(3) Uani 1 1 d . .
H41A H 0.5583 0.1731 0.1065 0.022 Uiso 1 1 calc R U
H41B H 0.5871 0.2644 0.0613 0.022 Uiso 1 1 calc R U
C42 C 0.69344(8) 0.19421(8) 0.12174(7) 0.0134(2) Uani 1 1 d . .
C43 C 0.78486(8) 0.26246(9) 0.24067(7) 0.0165(2) Uani 1 1 d . .
H43A H 0.8222 0.2070 0.2342 0.025 Uiso 1 1 calc R U
H43B H 0.7834 0.2740 0.2952 0.025 Uiso 1 1 calc R U
H43C H 0.8086 0.3189 0.2176 0.025 Uiso 1 1 calc R U
C44 C 0.73008(9) -0.07703(9) 0.08308(7) 0.0200(3) Uani 1 1 d . .
H44A H 0.7856 -0.0918 0.1108 0.024 Uiso 1 1 calc R U
C45 C 0.78194(9) 0.04613(10) 0.00536(7) 0.0206(3) Uani 1 1 d . .
H45A H 0.7670 0.1054 -0.0229 0.031 Uiso 1 1 calc R U
H45B H 0.7825 -0.0071 -0.0306 0.031 Uiso 1 1 calc R U
H45C H 0.8401 0.0526 0.0351 0.031 Uiso 1 1 calc R U
C46 C 0.75730(9) 0.25205(9) 0.07850(7) 0.0192(3) Uani 1 1 d . .
H46A H 0.8179 0.2349 0.0979 0.029 Uiso 1 1 calc R U
H46B H 0.7484 0.3206 0.0863 0.029 Uiso 1 1 calc R U
H46C H 0.7460 0.2374 0.0239 0.029 Uiso 1 1 calc R U

loop_
_atom_site_aniso_label
_atom_site_aniso_U_11
_atom_site_aniso_U_22
_atom_site_aniso_U_33
_atom_site_aniso_U_23
_atom_site_aniso_U_13
_atom_site_aniso_U_12
O1 0.0283(5) 0.0280(5) 0.0392(6) 0.0186(5) 0.0177(5) 0.0082(4)
O2 0.0360(6) 0.0166(5) 0.0249(5) 0.0001(4) 0.0086(4) -0.0024(4)
N1 0.0176(5) 0.0120(5) 0.0143(5) -0.0005(4) 0.0003(4) 0.0006(4)
C1 0.0133(5) 0.0106(5) 0.0140(5) -0.0002(4) 0.0019(4) -0.0009(4)
C2 0.0140(5) 0.0114(5) 0.0161(6) 0.0000(4) 0.0027(4) -0.0017(4)
C3 0.0143(5) 0.0142(6) 0.0167(6) 0.0018(4) 0.0024(4) -0.0010(4)
C4 0.0180(6) 0.0142(6) 0.0217(6) -0.0014(5) 0.0038(5) -0.0003(5)
C5 0.0169(6) 0.0153(6) 0.0277(7) 0.0019(5) 0.0031(5) 0.0025(5)
C6 0.0174(6) 0.0201(6) 0.0220(6) 0.0062(5) 0.0000(5) 0.0017(5)
C7 0.0177(6) 0.0196(6) 0.0164(6) 0.0012(5) 0.0014(5) -0.0004(5)
C8 0.0142(5) 0.0146(6) 0.0171(6) 0.0009(4) 0.0030(4) -0.0012(4)
C9 0.0151(5) 0.0134(5) 0.0150(5) 0.0003(4) 0.0021(4) -0.0007(4)
C10 0.0199(6) 0.0142(6) 0.0132(5) -0.0001(4) 0.0015(4) 0.0007(4)
C11 0.0157(5) 0.0127(5) 0.0128(5) -0.0006(4) 0.0019(4) -0.0003(4)
C12 0.0205(6) 0.0143(6) 0.0150(5) -0.0017(4) 0.0044(5) 0.0011(5)
C13 0.0218(6) 0.0119(5) 0.0172(6) -0.0015(4) 0.0035(5) 0.0010(5)
C14 0.0152(5) 0.0117(5) 0.0162(6) 0.0004(4) 0.0026(4) 0.0011(4)
C15 0.0160(6) 0.0136(5) 0.0163(6) 0.0019(4) 0.0029(4) 0.0020(4)
C16 0.0154(6) 0.0181(6) 0.0191(6) 0.0052(5) 0.0029(5) 0.0001(5)
C17 0.0164(6) 0.0204(6) 0.0185(6) 0.0039(5) 0.0062(5) 0.0040(5)
C18 0.0150(5) 0.0156(6) 0.0161(6) 0.0018(4) 0.0030(4) 0.0029(4)
C19 0.0134(5) 0.0106(5) 0.0131(5) -0.0002(4) 0.0015(4) 0.0005(4)
C20 0.0147(6) 0.0168(6) 0.0205(6) 0.0027(5) 0.0038(5) -0.0014(4)
C21 0.0239(6) 0.0178(6) 0.0183(6) 0.0041(5) 0.0038(5) 0.0046(5)
C22 0.0182(6) 0.0241(7) 0.0193(6) 0.0041(5) 0.0000(5) 0.0020(5)
C23 0.0209(6) 0.0168(6) 0.0169(6) -0.0024(5) -0.0007(5) -0.0018(5)
O3 0.0303(5) 0.0235(5) 0.0158(5) -0.0067(4) -0.0011(4) -0.0005(4)
O4 0.0413(6) 0.0156(5) 0.0208(5) -0.0033(4) 0.0040(4) -0.0020(4)
N2 0.0189(5) 0.0123(5) 0.0192(5) -0.0009(4) 0.0016(4) 0.0019(4)
C24 0.0131(5) 0.0108(5) 0.0148(5) -0.0009(4) 0.0009(4) 0.0008(4)
C25 0.0140(5) 0.0119(5) 0.0182(6) -0.0017(4) 0.0000(4) -0.0006(4)
C26 0.0128(5) 0.0145(6) 0.0248(6) -0.0057(5) -0.0015(5) 0.0001(4)
C27 0.0179(6) 0.0155(6) 0.0307(7) -0.0032(5) -0.0035(5) 0.0001(5)
C28 0.0172(6) 0.0146(6) 0.0415(8) -0.0088(6) -0.0041(6) 0.0021(5)
C29 0.0163(6) 0.0236(7) 0.0360(8) -0.0152(6) 0.0018(5) 0.0019(5)
C30 0.0146(6) 0.0226(6) 0.0271(7) -0.0089(5) 0.0017(5) -0.0008(5)
C31 0.0120(5) 0.0166(6) 0.0229(6) -0.0055(5) -0.0006(5) -0.0009(4)
C32 0.0132(5) 0.0157(6) 0.0194(6) -0.0041(5) 0.0012(4) -0.0010(4)
C33 0.0174(6) 0.0159(6) 0.0174(6) -0.0029(4) 0.0041(5) -0.0008(4)
C34 0.0163(5) 0.0135(5) 0.0147(5) -0.0016(4) 0.0027(4) -0.0013(4)
C35 0.0246(6) 0.0130(6) 0.0139(5) 0.0007(4) 0.0035(5) -0.0004(5)
C36 0.0269(6) 0.0114(5) 0.0148(6) 0.0008(4) 0.0023(5) 0.0003(5)
C37 0.0169(6) 0.0120(5) 0.0136(5) -0.0005(4) 0.0004(4) 0.0024(4)
C38 0.0186(6) 0.0144(6) 0.0135(5) -0.0008(4) 0.0012(4) 0.0024(4)
C39 0.0209(6) 0.0193(6) 0.0135(6) -0.0036(5) 0.0000(5) 0.0006(5)
C40 0.0203(6) 0.0222(6) 0.0162(6) -0.0011(5) -0.0033(5) 0.0046(5)
C41 0.0192(6) 0.0184(6) 0.0170(6) -0.0012(5) -0.0017(5) 0.0061(5)
C42 0.0154(5) 0.0111(5) 0.0137(5) 0.0003(4) 0.0017(4) 0.0019(4)
C43 0.0143(5) 0.0154(6) 0.0195(6) -0.0022(5) 0.0011(4) 0.0002(4)
C44 0.0289(7) 0.0170(6) 0.0140(6) -0.0023(5) 0.0022(5) 0.0046(5)
C45 0.0227(6) 0.0208(6) 0.0193(6) -0.0021(5) 0.0059(5) 0.0029(5)
C46 0.0242(6) 0.0151(6) 0.0191(6) 0.0011(5) 0.0063(5) 0.0001(5)

loop_
_atom_type_symbol
_atom_type_description
_atom_type_scat_dispersion_real
_atom_type_scat_dispersion_imag
_atom_type_scat_source
C C 0.0033 0.0016 'International Tables Vol C Tables 4.2.6.8 and 6.1.1.4'
H H 0.0000 0.0000 'International Tables Vol C Tables 4.2.6.8 and 6.1.1.4'
N N 0.0061 0.0033 'International Tables Vol C Tables 4.2.6.8 and 6.1.1.4'
O O 0.0106 0.0060 'International Tables Vol C Tables 4.2.6.8 and 6.1.1.4'

loop_
_geom_angle_atom_site_label_1
_geom_angle_atom_site_label_2
_geom_angle_atom_site_label_3
_geom_angle
C2 N1 C3 107.61(10)
C2 C1 C20 107.39(9)
C2 C1 C11 97.09(9)
C20 C1 C11 110.51(10)
C2 C1 C19 118.54(10)
C20 C1 C19 111.17(9)
C11 C1 C19 111.25(9)
C9 C2 N1 110.33(11)
C9 C2 C1 112.40(10)
N1 C2 C1 136.77(11)
N1 C3 C4 129.14(12)
N1 C3 C8 108.63(10)
C4 C3 C8 122.23(11)
C5 C4 C3 117.61(12)
C4 C5 C6 121.18(12)
C7 C6 C5 121.19(12)
C6 C7 C8 119.08(12)
C7 C8 C3 118.71(11)
C7 C8 C9 135.62(12)
C3 C8 C9 105.67(10)
C2 C9 C8 107.72(11)
C2 C9 C10 110.99(10)
C8 C9 C10 141.26(11)
C9 C10 C11 99.29(9)
C12 C11 C10 121.42(10)
C12 C11 C1 110.89(10)
C10 C11 C1 106.18(9)
C11 C12 C13 106.55(10)
C12 C13 C14 115.79(10)
C13 C14 C19 115.44(10)
C13 C14 C15 108.29(9)
C19 C14 C15 113.02(9)
C21 C15 C16 109.49(10)
C21 C15 C22 102.93(10)
C16 C15 C22 112.72(10)
C21 C15 C14 107.71(10)
C16 C15 C14 109.95(10)
C22 C15 C14 113.66(10)
O1 C16 C17 109.36(11)
O1 C16 C15 110.90(10)
C17 C16 C15 111.80(10)
C16 C17 C18 109.48(10)
C17 C18 C19 113.25(10)
C18 C19 C23 108.23(10)
C18 C19 C1 109.36(9)
C23 C19 C1 107.91(9)
C18 C19 C14 111.89(9)
C23 C19 C14 110.10(9)
C1 C19 C14 109.27(9)
O2 C21 C15 126.00(12)
C25 N2 C26 107.53(11)
C25 C24 C43 106.55(9)
C25 C24 C34 96.97(9)
C43 C24 C34 110.36(10)
C25 C24 C42 119.66(10)
C43 C24 C42 110.42(9)
C34 C24 C42 112.01(9)
C32 C25 N2 110.48(11)
C32 C25 C24 111.94(11)
N2 C25 C24 136.71(11)
N2 C26 C27 129.29(13)
N2 C26 C31 108.49(11)
C27 C26 C31 122.21(12)
C28 C27 C26 117.48(13)
C27 C28 C29 121.33(13)
C30 C29 C28 121.26(13)
C29 C30 C31 118.97(13)
C30 C31 C26 118.66(12)
C30 C31 C32 135.49(13)
C26 C31 C32 105.85(11)
C25 C32 C31 107.58(11)
C25 C32 C33 111.13(11)
C31 C32 C33 141.25(12)
C32 C33 C34 99.66(9)
C35 C34 C33 120.77(10)
C35 C34 C24 111.12(10)
C33 C34 C24 105.80(9)
C34 C35 C36 106.93(10)
C35 C36 C37 115.63(10)
C36 C37 C38 108.34(9)
C36 C37 C42 115.12(10)
C38 C37 C42 112.80(9)
C44 C38 C39 108.96(10)
C44 C38 C45 103.18(10)
C39 C38 C45 112.45(10)
C44 C38 C37 107.29(10)
C39 C38 C37 110.70(10)
C45 C38 C37 113.79(10)
O3 C39 C40 109.69(10)
O3 C39 C38 111.05(10)
C40 C39 C38 112.04(10)
C39 C40 C41 109.03(10)
C40 C41 C42 114.41(10)
C41 C42 C46 108.12(10)
C41 C42 C24 110.32(9)
C46 C42 C24 108.02(10)
C41 C42 C37 110.91(10)
C46 C42 C37 110.80(10)
C24 C42 C37 108.63(9)
O4 C44 C38 125.35(12)

loop_
_geom_bond_atom_site_label_1
_geom_bond_atom_site_label_2
_geom_bond_distance
O1 C16 1.4436(15)
O2 C21 1.2035(17)
N1 C2 1.3798(15)
N1 C3 1.3863(15)
C1 C2 1.5185(16)
C1 C20 1.5504(16)
C1 C11 1.5593(16)
C1 C19 1.5650(16)
C2 C9 1.3639(17)
C3 C4 1.3957(17)
C3 C8 1.4212(17)
C4 C5 1.3860(18)
C5 C6 1.4051(19)
C6 C7 1.3862(18)
C7 C8 1.4038(17)
C8 C9 1.4321(17)
C9 C10 1.5080(16)
C10 C11 1.5484(16)
C11 C12 1.5110(16)
C12 C13 1.5318(17)
C13 C14 1.5522(17)
C14 C19 1.5785(16)
C14 C15 1.5819(16)
C15 C21 1.5218(17)
C15 C16 1.5300(17)
C15 C22 1.5440(17)
C16 C17 1.5103(17)
C17 C18 1.5285(17)
C18 C19 1.5429(16)
C19 C23 1.5435(16)
O3 C39 1.4441(15)
O4 C44 1.2114(17)
N2 C25 1.3776(16)
N2 C26 1.3912(16)
C24 C25 1.5198(16)
C24 C43 1.5480(16)
C24 C34 1.5635(16)
C24 C42 1.5653(16)
C25 C32 1.3655(17)
C26 C27 1.3937(18)
C26 C31 1.4199(19)
C27 C28 1.387(2)
C28 C29 1.400(2)
C29 C30 1.383(2)
C30 C31 1.4071(18)
C31 C32 1.4319(17)
C32 C33 1.5037(17)
C33 C34 1.5466(16)
C34 C35 1.5085(17)
C35 C36 1.5313(17)
C36 C37 1.5554(17)
C37 C38 1.5721(16)
C37 C42 1.5740(16)
C38 C44 1.5180(17)
C38 C39 1.5361(17)
C38 C45 1.5469(17)
C39 C40 1.5100(18)
C40 C41 1.5345(17)
C41 C42 1.5399(17)
C42 C46 1.5472(17)

loop_
_geom_hbond_atom_site_label_D
_geom_hbond_atom_site_label_H
_geom_hbond_atom_site_label_A
_geom_hbond_distance_DH
_geom_hbond_distance_HA
_geom_hbond_distance_DA
_geom_hbond_angle_DHA
_geom_hbond_site_symmetry_A
O1 H2 O2 0.83(2) 2.13(2) 2.8398(15) 143(2) .
N1 H1 O3 0.886(18) 2.082(18) 2.9215(14) 157.8(15) 3_655
O3 H4 O4 0.88(2) 2.13(2) 2.7948(14) 132.2(19) .
N2 H3 O1 0.886(17) 2.131(17) 2.9272(16) 149.1(14) 3_665

loop_
_geom_torsion_atom_site_label_1
_geom_torsion_atom_site_label_2
_geom_torsion_atom_site_label_3
_geom_torsion_atom_site_label_4
_geom_torsion
C3 N1 C2 C9 -1.82(14)
C3 N1 C2 C1 -172.75(13)
C20 C1 C2 C9 -89.07(12)
C11 C1 C2 C9 25.08(12)
C19 C1 C2 C9 143.98(11)
C20 C1 C2 N1 81.73(16)
C11 C1 C2 N1 -164.12(13)
C19 C1 C2 N1 -45.22(19)
C2 N1 C3 C4 -177.78(12)
C2 N1 C3 C8 1.98(13)
N1 C3 C4 C5 -178.89(12)
C8 C3 C4 C5 1.37(18)
C3 C4 C5 C6 -0.61(19)
C4 C5 C6 C7 -0.4(2)
C5 C6 C7 C8 0.57(19)
C6 C7 C8 C3 0.17(18)
C6 C7 C8 C9 -179.21(13)
N1 C3 C8 C7 179.04(11)
C4 C3 C8 C7 -1.17(18)
N1 C3 C8 C9 -1.41(13)
C4 C3 C8 C9 178.38(11)
N1 C2 C9 C8 0.93(14)
C1 C2 C9 C8 174.22(10)
N1 C2 C9 C10 -177.60(10)
C1 C2 C9 C10 -4.30(14)
C7 C8 C9 C2 179.73(14)
C3 C8 C9 C2 0.30(13)
C7 C8 C9 C10 -2.5(3)
C3 C8 C9 C10 178.10(15)
C2 C9 C10 C11 -18.91(13)
C8 C9 C10 C11 163.34(15)
C9 C10 C11 C12 162.33(11)
C9 C10 C11 C1 34.58(11)
C2 C1 C11 C12 -169.91(9)
C20 C1 C11 C12 -58.31(12)
C19 C1 C11 C12 65.70(12)
C2 C1 C11 C10 -36.15(11)
C20 C1 C11 C10 75.46(11)
C19 C1 C11 C10 -160.54(9)
C10 C11 C12 C13 170.63(10)
C1 C11 C12 C13 -63.74(12)
C11 C12 C13 C14 53.82(14)
C12 C13 C14 C19 -44.68(14)
C12 C13 C14 C15 -172.52(10)
C13 C14 C15 C21 -39.48(13)
C19 C14 C15 C21 -168.68(10)
C13 C14 C15 C16 79.77(12)
C19 C14 C15 C16 -49.44(13)
C13 C14 C15 C22 -152.82(10)
C19 C14 C15 C22 77.97(13)
C21 C15 C16 O1 -60.87(14)
C22 C15 C16 O1 53.05(14)
C14 C15 C16 O1 -179.01(10)
C21 C15 C16 C17 176.80(10)
C22 C15 C16 C17 -69.28(13)
C14 C15 C16 C17 58.65(13)
O1 C16 C17 C18 174.01(10)
C15 C16 C17 C18 -62.78(13)
C16 C17 C18 C19 57.88(13)
C17 C18 C19 C23 71.93(12)
C17 C18 C19 C1 -170.75(10)
C17 C18 C19 C14 -49.55(13)
C2 C1 C19 C18 -39.17(13)
C20 C1 C19 C18 -164.31(10)
C11 C1 C19 C18 72.06(12)
C2 C1 C19 C23 78.34(12)
C20 C1 C19 C23 -46.79(12)
C11 C1 C19 C23 -170.42(9)
C2 C1 C19 C14 -161.95(10)
C20 C1 C19 C14 72.91(11)
C11 C1 C19 C14 -50.72(12)
C13 C14 C19 C18 -80.18(12)
C15 C14 C19 C18 45.25(13)
C13 C14 C19 C23 159.43(10)
C15 C14 C19 C23 -75.14(12)
C13 C14 C19 C1 41.08(13)
C15 C14 C19 C1 166.51(9)
C16 C15 C21 O2 -1.12(18)
C22 C15 C21 O2 -121.22(14)
C14 C15 C21 O2 118.42(14)
C26 N2 C25 C32 -1.97(14)
C26 N2 C25 C24 -170.01(13)
C43 C24 C25 C32 -86.84(12)
C34 C24 C25 C32 26.86(12)
C42 C24 C25 C32 147.14(11)
C43 C24 C25 N2 81.08(17)
C34 C24 C25 N2 -165.22(14)
C42 C24 C25 N2 -44.94(19)
C25 N2 C26 C27 -176.08(12)
C25 N2 C26 C31 2.69(13)
N2 C26 C27 C28 -179.32(12)
C31 C26 C27 C28 2.06(18)
C26 C27 C28 C29 0.57(19)
C27 C28 C29 C30 -2.1(2)
C28 C29 C30 C31 0.93(19)
C29 C30 C31 C26 1.60(18)
C29 C30 C31 C32 -177.94(13)
N2 C26 C31 C30 177.95(11)
C27 C26 C31 C30 -3.17(18)
N2 C26 C31 C32 -2.38(13)
C27 C26 C31 C32 176.50(11)
N2 C25 C32 C31 0.47(14)
C24 C25 C32 C31 171.66(10)
N2 C25 C32 C33 -177.64(10)
C24 C25 C32 C33 -6.45(14)
C30 C31 C32 C25 -179.23(14)
C26 C31 C32 C25 1.18(13)
C30 C31 C32 C33 -2.1(3)
C26 C31 C32 C33 178.36(15)
C25 C32 C33 C34 -17.58(13)
C31 C32 C33 C34 165.30(15)
C32 C33 C34 C35 161.49(11)
C32 C33 C34 C24 34.32(11)
C25 C24 C34 C35 -169.71(10)
C43 C24 C34 C35 -59.14(12)
C42 C24 C34 C35 64.33(12)
C25 C24 C34 C33 -36.94(11)
C43 C24 C34 C33 73.64(12)
C42 C24 C34 C33 -162.89(9)
C33 C34 C35 C36 173.29(11)
C24 C34 C35 C36 -61.99(13)
C34 C35 C36 C37 54.09(14)
C35 C36 C37 C38 -174.13(10)
C35 C36 C37 C42 -46.79(15)
C36 C37 C38 C44 -40.54(13)
C42 C37 C38 C44 -169.19(10)
C36 C37 C38 C39 78.23(12)
C42 C37 C38 C39 -50.42(13)
C36 C37 C38 C45 -153.99(10)
C42 C37 C38 C45 77.36(13)
C44 C38 C39 O3 -61.31(13)
C45 C38 C39 O3 52.44(14)
C37 C38 C39 O3 -179.06(10)
C44 C38 C39 C40 175.66(10)
C45 C38 C39 C40 -70.60(13)
C37 C38 C39 C40 57.91(13)
O3 C39 C40 C41 175.88(10)
C38 C39 C40 C41 -60.31(14)
C39 C40 C41 C42 57.39(14)
C40 C41 C42 C46 70.91(13)
C40 C41 C42 C24 -171.17(10)
C40 C41 C42 C37 -50.77(14)
C25 C24 C42 C41 -41.86(14)
C43 C24 C42 C41 -166.04(10)
C34 C24 C42 C41 70.52(12)
C25 C24 C42 C46 76.12(13)
C43 C24 C42 C46 -48.05(12)
C34 C24 C42 C46 -171.49(10)
C25 C24 C42 C37 -163.63(10)
C43 C24 C42 C37 72.19(12)
C34 C24 C42 C37 -51.24(12)
C36 C37 C42 C41 -78.39(13)
C38 C37 C42 C41 46.65(13)
C36 C37 C42 C46 161.51(10)
C38 C37 C42 C46 -73.45(12)
C36 C37 C42 C24 43.01(13)
C38 C37 C42 C24 168.05(9)
C39 C38 C44 O4 3.05(17)
C45 C38 C44 O4 -116.62(14)
C37 C38 C44 O4 122.94(13)
